data_7706522
loop_
_publ_author_name
'Asok, Nayanthara'
'Gaffen, Joshua R.'
'Pradhan, Ekadashi'
'Zeng, Tao'
'Baumgartner, Thomas'

_publ_section_title
;
 Structure-reactivity studies on hypervalent square-pyramidal
 dithieno[3,2-b:2',3'-d]phospholes.
;
_journal_issue 6
_journal_name_full 'Dalton transactions (Cambridge, England : 2003)'
_journal_page_first 2243
_journal_page_last 2252
_journal_paper_doi 10.1039/d1dt00062d
_journal_volume 50
_journal_year 2021
_chemical_formula_moiety 'C28 H17 O2 P S2'
_chemical_formula_sum 'C28 H17 O2 P S2'
_chemical_formula_weight 480.50
_space_group_crystal_system triclinic
_space_group_IT_number 2
_space_group_name_Hall '-P 1'
_space_group_name_H-M_alt 'P -1'
_atom_sites_solution_hydrogens difmap
_atom_sites_solution_primary dual
_atom_sites_solution_secondary difmap
_audit_creation_date 2020-08-01
_audit_creation_method
;
Olex2 1.2
(compiled 2018.05.29 svn.r3508 for OlexSys, GUI svn.r5506)
;
_audit_update_record
;
2020-11-13 deposited with the CCDC.	2021-01-20 downloaded from the CCDC.
;
_cell_angle_alpha 91.523(14)
_cell_angle_beta 95.534(11)
_cell_angle_gamma 106.919(11)
_cell_formula_units_Z 2
_cell_length_a 8.486(3)
_cell_length_b 9.239(3)
_cell_length_c 16.573(6)
_cell_measurement_reflns_used 9928
_cell_measurement_temperature 173(2)
_cell_measurement_theta_max 30.56
_cell_measurement_theta_min 2.88
_cell_volume 1235.3(7)
_computing_cell_refinement 'Bruker SAINT'
_computing_data_collection 'Bruker APEX2'
_computing_data_reduction 'Bruker SAINT'
_computing_molecular_graphics 'Olex2 (Dolomanov et al., 2009)'
_computing_publication_material 'Olex2 (Dolomanov et al., 2009)'
_computing_structure_refinement 'ShelXL (Sheldrick, 2015)'
_computing_structure_solution 'olex2.solve (Bourhis et al., 2015)'
_diffrn_ambient_temperature 173.00
_diffrn_measured_fraction_theta_full 0.993
_diffrn_measured_fraction_theta_max 0.993
_diffrn_measurement_device_type 'Bruker APEX-II CCD'
_diffrn_measurement_method '\f and \w scans'
_diffrn_radiation_type 'Mo K\a'
_diffrn_radiation_wavelength 0.71073
_diffrn_reflns_av_R_equivalents 0.2094
_diffrn_reflns_av_unetI/netI 0.0753
_diffrn_reflns_Laue_measured_fraction_full 0.993
_diffrn_reflns_Laue_measured_fraction_max 0.996
_diffrn_reflns_limit_h_max 11
_diffrn_reflns_limit_h_min -11
_diffrn_reflns_limit_k_max 12
_diffrn_reflns_limit_k_min -13
_diffrn_reflns_limit_l_max 23
_diffrn_reflns_limit_l_min -23
_diffrn_reflns_number 54729
_diffrn_reflns_point_group_measured_fraction_full 0.993
_diffrn_reflns_point_group_measured_fraction_max 0.996
_diffrn_reflns_theta_full 25.242
_diffrn_reflns_theta_max 30.033
_diffrn_reflns_theta_min 2.524
_diffrn_source 'sealed tube'
_exptl_absorpt_coefficient_mu 0.303
_exptl_absorpt_correction_type none
_exptl_crystal_colour yellow
_exptl_crystal_density_diffrn 1.292
_exptl_crystal_description rhombic
_exptl_crystal_F_000 496
_exptl_crystal_size_max 0.6
_exptl_crystal_size_mid 0.6
_exptl_crystal_size_min 0.3
_refine_diff_density_max 0.581
_refine_diff_density_min -0.664
_refine_diff_density_rms 0.087
_refine_ls_extinction_coef 0.049(8)
_refine_ls_extinction_expression Fc^*^=kFc[1+0.001xFc^2^\l^3^/sin(2\q)]^-1/4^
_refine_ls_extinction_method 'SHELXL-2018/3 (Sheldrick 2018)'
_refine_ls_goodness_of_fit_ref 1.053
_refine_ls_hydrogen_treatment refall
_refine_ls_matrix_type full
_refine_ls_number_parameters 367
_refine_ls_number_reflns 7172
_refine_ls_number_restraints 0
_refine_ls_restrained_S_all 1.053
_refine_ls_R_factor_all 0.0584
_refine_ls_R_factor_gt 0.0549
_refine_ls_shift/su_max 0.000
_refine_ls_shift/su_mean 0.000
_refine_ls_structure_factor_coef Fsqd
_refine_ls_weighting_details 'w=1/[\s^2^(Fo^2^)+(0.0790P)^2^+0.5001P] where P=(Fo^2^+2Fc^2^)/3'
_refine_ls_weighting_scheme calc
_refine_ls_wR_factor_gt 0.1531
_refine_ls_wR_factor_ref 0.1591
_reflns_Friedel_coverage 0.000
_reflns_number_gt 6520
_reflns_number_total 7172
_reflns_threshold_expression 'I > 2\s(I)'
_cod_data_source_file d1dt00062d2.cif
_cod_data_source_block na3g_0m_a
_cod_depositor_comments 'Adding full bibliography for 7706518--7706522.cif.'
_cod_database_code 7706522
_shelx_shelxl_version_number 2018/3
_shelx_space_group_comment
;
The symmetry employed for this shelxl refinement is uniquely defined
by the following loop, which should always be used as a source of
symmetry information in preference to the above space-group names.
They are only intended as comments.
;
_shelx_estimated_absorpt_t_max 0.915
_shelx_estimated_absorpt_t_min 0.751
_olex2_refinement_description
;
;
_olex2_submission_special_instructions 'No special instructions were received'

loop_
_space_group_symop_operation_xyz
'x, y, z'
'-x, -y, -z'

loop_
_atom_site_label
_atom_site_type_symbol
_atom_site_fract_x
_atom_site_fract_y
_atom_site_fract_z
_atom_site_U_iso_or_equiv
_atom_site_adp_type
_atom_site_occupancy
_atom_site_site_symmetry_order
_atom_site_calc_flag
_atom_site_refinement_flags_posn
_atom_site_refinement_flags_adp
_atom_site_refinement_flags_occupancy
_atom_site_disorder_assembly
_atom_site_disorder_group
P001 P 0.75460(4) 0.48053(4) 0.22997(2) 0.02023(11) Uani 1 1 d . . . . .
S002 S 1.19871(5) 0.49640(5) 0.12518(3) 0.03330(13) Uani 1 1 d . . . . .
S003 S 1.23818(5) 0.77057(5) 0.30755(3) 0.03507(13) Uani 1 1 d . . . . .
O004 O 0.64405(13) 0.47077(13) 0.31291(6) 0.0269(2) Uani 1 1 d . . . . .
O005 O 0.62095(13) 0.30596(12) 0.19634(7) 0.0262(2) Uani 1 1 d . . . . .
C006 C 0.67158(15) 0.60859(15) 0.16967(8) 0.0205(2) Uani 1 1 d . . . . .
C007 C 0.47430(17) 0.28073(16) 0.22941(9) 0.0232(3) Uani 1 1 d . . . . .
C008 C 0.65856(18) 0.59744(17) 0.08482(9) 0.0256(3) Uani 1 1 d . . . . .
C009 C 0.32482(18) 0.16857(16) 0.19973(9) 0.0243(3) Uani 1 1 d . . . . .
C00A C 1.06204(17) 0.52912(17) 0.18747(9) 0.0242(3) Uani 1 1 d . . . . .
C00B C 0.90325(17) 0.43500(17) 0.16702(9) 0.0246(3) Uani 1 1 d . . . . .
C00C C 0.93143(17) 0.61275(17) 0.29228(9) 0.0238(3) Uani 1 1 d . . . . .
C00D C 0.48648(17) 0.37452(16) 0.29492(9) 0.0237(3) Uani 1 1 d . . . . .
C00E C 0.6007(2) 0.7000(2) 0.03950(10) 0.0315(3) Uani 1 1 d . . . . .
C00F C 0.3150(2) 0.07248(17) 0.13084(11) 0.0301(3) Uani 1 1 d . . . . .
C00G C 0.19638(19) 0.26045(18) 0.31187(10) 0.0268(3) Uani 1 1 d . . . . .
C00H C 1.07753(17) 0.63091(17) 0.25793(9) 0.0252(3) Uani 1 1 d . . . . .
C00I C 0.6224(2) 0.72207(18) 0.20838(10) 0.0285(3) Uani 1 1 d . . . . .
C00J C 0.8938(2) 0.3336(2) 0.09968(11) 0.0319(3) Uani 1 1 d . . . . .
C00K C 0.34939(18) 0.37056(17) 0.33914(9) 0.0251(3) Uani 1 1 d . . . . .
C00L C 0.18341(18) 0.15804(17) 0.24140(10) 0.0268(3) Uani 1 1 d . . . . .
C00M C 0.5645(2) 0.8241(2) 0.16294(11) 0.0348(3) Uani 1 1 d . . . . .
C00N C 0.9521(2) 0.7132(2) 0.36099(10) 0.0310(3) Uani 1 1 d . . . . .
C00O C 0.5543(2) 0.8133(2) 0.07840(11) 0.0348(3) Uani 1 1 d . . . . .
C00P C 0.3621(2) 0.4704(2) 0.40717(10) 0.0325(3) Uani 1 1 d . . . . .
C00Q C 0.0598(2) 0.2568(2) 0.35526(12) 0.0385(4) Uani 1 1 d . . . . .
C00R C 0.0351(2) 0.0469(2) 0.21145(12) 0.0373(4) Uani 1 1 d . . . . .
C00S C 1.1123(2) 0.8058(2) 0.37601(11) 0.0385(4) Uani 1 1 d . . . . .
C00T C 1.0445(2) 0.3548(2) 0.07088(12) 0.0374(4) Uani 1 1 d . . . . .
C00U C 0.1675(2) -0.0342(2) 0.10337(13) 0.0413(4) Uani 1 1 d . . . . .
C00V C 0.0272(2) -0.0470(2) 0.14416(14) 0.0443(5) Uani 1 1 d . . . . .
C00W C 0.0748(3) 0.3546(3) 0.42208(13) 0.0450(5) Uani 1 1 d . . . . .
C00X C 0.2255(3) 0.4609(3) 0.44796(12) 0.0429(4) Uani 1 1 d . . . . .
H00I H 0.613(3) 0.722(3) 0.2710(16) 0.048(7) Uiso 1 1 d . . . . .
H00O H 0.512(3) 0.880(3) 0.0512(16) 0.051(7) Uiso 1 1 d . . . . .
H00N H 0.864(3) 0.715(3) 0.3914(15) 0.041(6) Uiso 1 1 d . . . . .
H008 H 0.687(2) 0.519(2) 0.0563(12) 0.026(5) Uiso 1 1 d . . . . .
H00E H 0.596(3) 0.691(3) -0.0193(16) 0.046(6) Uiso 1 1 d . . . . .
H00F H 0.410(3) 0.080(2) 0.1050(14) 0.031(5) Uiso 1 1 d . . . . .
H00R H -0.062(3) 0.036(3) 0.2358(16) 0.047(7) Uiso 1 1 d . . . . .
H00P H 0.463(3) 0.542(3) 0.4233(14) 0.037(6) Uiso 1 1 d . . . . .
H00Q H -0.045(3) 0.188(3) 0.3420(15) 0.040(6) Uiso 1 1 d . . . . .
H00J H 0.794(3) 0.263(3) 0.0798(14) 0.037(6) Uiso 1 1 d . . . . .
H00M H 0.524(3) 0.887(3) 0.1930(18) 0.061(8) Uiso 1 1 d . . . . .
H00W H -0.021(4) 0.340(3) 0.4481(19) 0.062(8) Uiso 1 1 d . . . . .
H00V H -0.078(4) -0.107(3) 0.1251(18) 0.058(8) Uiso 1 1 d . . . . .
H00U H 0.160(4) -0.103(4) 0.058(2) 0.072(9) Uiso 1 1 d . . . . .
H00S H 1.160(5) 0.887(4) 0.411(2) 0.091(11) Uiso 1 1 d . . . . .
H00X H 0.246(4) 0.539(4) 0.497(2) 0.074(9) Uiso 1 1 d . . . . .
H00T H 1.082(3) 0.312(3) 0.0288(18) 0.058(8) Uiso 1 1 d . . . . .

loop_
_atom_site_aniso_label
_atom_site_aniso_U_11
_atom_site_aniso_U_22
_atom_site_aniso_U_33
_atom_site_aniso_U_23
_atom_site_aniso_U_13
_atom_site_aniso_U_12
P001 0.01645(17) 0.02082(18) 0.01973(18) -0.00266(12) 0.00118(12) 0.00031(12)
S002 0.01898(18) 0.0407(2) 0.0379(2) -0.00412(17) 0.00666(15) 0.00471(15)
S003 0.02031(19) 0.0393(2) 0.0361(2) -0.00784(17) -0.00577(15) -0.00247(15)
O004 0.0218(5) 0.0310(5) 0.0211(5) -0.0032(4) 0.0030(4) -0.0025(4)
O005 0.0209(5) 0.0221(5) 0.0318(5) -0.0036(4) 0.0077(4) -0.0004(4)
C006 0.0148(5) 0.0212(6) 0.0215(6) -0.0020(5) 0.0008(4) -0.0004(4)
C007 0.0203(6) 0.0199(6) 0.0267(7) 0.0010(5) 0.0047(5) 0.0009(5)
C008 0.0242(6) 0.0269(7) 0.0223(6) -0.0041(5) 0.0013(5) 0.0031(5)
C009 0.0228(6) 0.0182(6) 0.0283(7) 0.0017(5) 0.0033(5) 0.0004(5)
C00A 0.0173(6) 0.0262(6) 0.0268(7) -0.0006(5) 0.0004(5) 0.0037(5)
C00B 0.0184(6) 0.0256(6) 0.0271(7) -0.0035(5) 0.0028(5) 0.0025(5)
C00C 0.0200(6) 0.0252(6) 0.0218(6) -0.0028(5) -0.0032(5) 0.0019(5)
C00D 0.0204(6) 0.0242(6) 0.0232(6) 0.0020(5) 0.0041(5) 0.0008(5)
C00E 0.0328(8) 0.0363(8) 0.0237(7) 0.0011(6) 0.0003(6) 0.0083(6)
C00F 0.0295(7) 0.0217(6) 0.0345(8) -0.0030(6) 0.0053(6) 0.0002(5)
C00G 0.0237(6) 0.0280(7) 0.0279(7) 0.0056(5) 0.0067(5) 0.0046(5)
C00H 0.0178(6) 0.0288(7) 0.0246(6) -0.0016(5) -0.0030(5) 0.0019(5)
C00I 0.0290(7) 0.0320(7) 0.0248(7) -0.0047(6) 0.0023(5) 0.0100(6)
C00J 0.0238(7) 0.0322(8) 0.0349(8) -0.0103(6) 0.0049(6) 0.0011(6)
C00K 0.0258(6) 0.0262(6) 0.0228(6) 0.0039(5) 0.0061(5) 0.0055(5)
C00L 0.0216(6) 0.0249(6) 0.0305(7) 0.0038(5) 0.0042(5) 0.0007(5)
C00M 0.0393(8) 0.0348(8) 0.0340(8) -0.0022(6) 0.0044(7) 0.0172(7)
C00N 0.0273(7) 0.0356(8) 0.0251(7) -0.0083(6) -0.0020(6) 0.0041(6)
C00O 0.0372(8) 0.0370(8) 0.0326(8) 0.0053(6) 0.0015(6) 0.0150(7)
C00P 0.0364(8) 0.0354(8) 0.0250(7) 0.0005(6) 0.0081(6) 0.0079(7)
C00Q 0.0270(8) 0.0487(10) 0.0392(9) 0.0063(8) 0.0132(7) 0.0070(7)
C00R 0.0233(7) 0.0366(9) 0.0443(10) 0.0028(7) 0.0063(7) -0.0040(6)
C00S 0.0320(8) 0.0418(9) 0.0322(8) -0.0143(7) -0.0067(6) 0.0005(7)
C00T 0.0299(8) 0.0393(9) 0.0403(9) -0.0112(7) 0.0088(7) 0.0055(7)
C00U 0.0398(9) 0.0300(8) 0.0437(10) -0.0101(7) 0.0023(8) -0.0039(7)
C00V 0.0312(8) 0.0350(9) 0.0531(12) -0.0061(8) 0.0006(8) -0.0094(7)
C00W 0.0385(9) 0.0636(13) 0.0383(10) 0.0062(9) 0.0185(8) 0.0188(9)
C00X 0.0505(11) 0.0519(11) 0.0319(9) 0.0003(8) 0.0149(8) 0.0205(9)

loop_
_atom_type_symbol
_atom_type_description
_atom_type_scat_dispersion_real
_atom_type_scat_dispersion_imag
_atom_type_scat_source
C C 0.0033 0.0016 'International Tables Vol C Tables 4.2.6.8 and 6.1.1.4'
H H 0.0000 0.0000 'International Tables Vol C Tables 4.2.6.8 and 6.1.1.4'
O O 0.0106 0.0060 'International Tables Vol C Tables 4.2.6.8 and 6.1.1.4'
P P 0.1023 0.0942 'International Tables Vol C Tables 4.2.6.8 and 6.1.1.4'
S S 0.1246 0.1234 'International Tables Vol C Tables 4.2.6.8 and 6.1.1.4'

loop_
_geom_angle_atom_site_label_1
_geom_angle_atom_site_label_2
_geom_angle_atom_site_label_3
_geom_angle
_geom_angle_site_symmetry_1
_geom_angle_site_symmetry_3
_geom_angle_publ_flag
O004 P001 C006 100.22(6) . . ?
O004 P001 C00B 156.09(7) . . ?
O004 P001 C00C 87.71(6) . . ?
O005 P001 O004 87.48(6) . . ?
O005 P001 C006 102.26(6) . . ?
O005 P001 C00B 86.66(6) . . ?
O005 P001 C00C 155.73(7) . . ?
C006 P001 C00B 103.68(7) . . ?
C006 P001 C00C 102.01(7) . . ?
C00C P001 C00B 88.17(7) . . ?
C00A S002 C00T 91.19(8) . . ?
C00H S003 C00S 91.15(8) . . ?
C00D O004 P001 110.46(9) . . ?
C007 O005 P001 110.73(9) . . ?
C008 C006 P001 121.09(11) . . ?
C00I C006 P001 119.79(11) . . ?
C00I C006 C008 119.11(14) . . ?
O005 C007 C009 124.84(13) . . ?
C00D C007 O005 112.44(12) . . ?
C00D C007 C009 122.71(13) . . ?
C006 C008 H008 121.5(12) . . ?
C00E C008 C006 120.44(14) . . ?
C00E C008 H008 118.0(12) . . ?
C007 C009 C00L 117.48(13) . . ?
C00F C009 C007 121.63(14) . . ?
C00F C009 C00L 120.88(13) . . ?
C00B C00A S002 112.40(12) . . ?
C00B C00A C00H 113.48(13) . . ?
C00H C00A S002 134.09(11) . . ?
C00A C00B P001 111.92(11) . . ?
C00A C00B C00J 111.97(14) . . ?
C00J C00B P001 135.98(11) . . ?
C00H C00C P001 111.64(11) . . ?
C00H C00C C00N 112.11(13) . . ?
C00N C00C P001 135.73(12) . . ?
O004 C00D C00K 125.35(13) . . ?
C007 C00D O004 112.00(13) . . ?
C007 C00D C00K 122.65(13) . . ?
C008 C00E H00E 118.4(15) . . ?
C00O C00E C008 120.03(15) . . ?
C00O C00E H00E 121.5(15) . . ?
C009 C00F H00F 119.3(13) . . ?
C00U C00F C009 120.03(16) . . ?
C00U C00F H00F 120.7(13) . . ?
C00K C00G C00L 120.41(14) . . ?
C00Q C00G C00K 117.14(15) . . ?
C00Q C00G C00L 122.45(15) . . ?
C00A C00H S003 133.63(11) . . ?
C00C C00H S003 112.45(12) . . ?
C00C C00H C00A 113.92(13) . . ?
C006 C00I H00I 120.1(14) . . ?
C00M C00I C006 120.26(15) . . ?
C00M C00I H00I 119.1(14) . . ?
C00B C00J H00J 121.0(14) . . ?
C00T C00J C00B 111.97(14) . . ?
C00T C00J H00J 127.0(14) . . ?
C00G C00K C00D 116.98(14) . . ?
C00P C00K C00D 122.49(14) . . ?
C00P C00K C00G 120.53(14) . . ?
C009 C00L C00G 119.76(13) . . ?
C00R C00L C009 117.26(15) . . ?
C00R C00L C00G 122.98(15) . . ?
C00I C00M C00O 120.14(16) . . ?
C00I C00M H00M 113.9(18) . . ?
C00O C00M H00M 125.6(18) . . ?
C00C C00N H00N 122.7(15) . . ?
C00S C00N C00C 111.74(15) . . ?
C00S C00N H00N 125.6(15) . . ?
C00E C00O C00M 120.01(16) . . ?
C00E C00O H00O 122.9(17) . . ?
C00M C00O H00O 117.0(17) . . ?
C00K C00P H00P 118.9(14) . . ?
C00X C00P C00K 120.01(17) . . ?
C00X C00P H00P 121.1(14) . . ?
C00G C00Q H00Q 123.3(15) . . ?
C00W C00Q C00G 121.56(18) . . ?
C00W C00Q H00Q 115.2(15) . . ?
C00L C00R H00R 121.1(16) . . ?
C00V C00R C00L 121.32(17) . . ?
C00V C00R H00R 117.5(16) . . ?
S003 C00S H00S 115(2) . . ?
C00N C00S S003 112.55(13) . . ?
C00N C00S H00S 132(2) . . ?
S002 C00T H00T 112.3(18) . . ?
C00J C00T S002 112.47(13) . . ?
C00J C00T H00T 135.2(18) . . ?
C00F C00U C00V 119.83(18) . . ?
C00F C00U H00U 121(2) . . ?
C00V C00U H00U 119(2) . . ?
C00R C00V C00U 120.68(16) . . ?
C00R C00V H00V 114.8(18) . . ?
C00U C00V H00V 124.0(18) . . ?
C00Q C00W C00X 120.41(17) . . ?
C00Q C00W H00W 115.0(19) . . ?
C00X C00W H00W 124.5(19) . . ?
C00P C00X C00W 120.34(18) . . ?
C00P C00X H00X 115.0(18) . . ?
C00W C00X H00X 124.7(18) . . ?

loop_
_geom_bond_atom_site_label_1
_geom_bond_atom_site_label_2
_geom_bond_distance
_geom_bond_site_symmetry_2
_geom_bond_publ_flag
P001 O004 1.7274(12) . ?
P001 O005 1.7216(12) . ?
P001 C006 1.8185(15) . ?
P001 C00B 1.8428(16) . ?
P001 C00C 1.8378(15) . ?
S002 C00A 1.7091(16) . ?
S002 C00T 1.7169(19) . ?
S003 C00H 1.7039(15) . ?
S003 C00S 1.718(2) . ?
O004 C00D 1.3729(17) . ?
O005 C007 1.3686(17) . ?
C006 C008 1.399(2) . ?
C006 C00I 1.398(2) . ?
C007 C009 1.4186(19) . ?
C007 C00D 1.348(2) . ?
C008 C00E 1.394(2) . ?
C008 H008 0.95(2) . ?
C009 C00F 1.408(2) . ?
C009 C00L 1.422(2) . ?
C00A C00B 1.379(2) . ?
C00A C00H 1.451(2) . ?
C00B C00J 1.419(2) . ?
C00C C00H 1.382(2) . ?
C00C C00N 1.414(2) . ?
C00D C00K 1.426(2) . ?
C00E C00O 1.385(2) . ?
C00E H00E 0.97(3) . ?
C00F C00U 1.376(2) . ?
C00F H00F 0.94(2) . ?
C00G C00K 1.421(2) . ?
C00G C00L 1.459(2) . ?
C00G C00Q 1.414(2) . ?
C00I C00M 1.390(2) . ?
C00I H00I 1.05(3) . ?
C00J C00T 1.371(2) . ?
C00J H00J 0.93(2) . ?
C00K C00P 1.413(2) . ?
C00L C00R 1.409(2) . ?
C00M C00O 1.394(3) . ?
C00M H00M 0.91(3) . ?
C00N C00S 1.374(2) . ?
C00N H00N 0.95(3) . ?
C00O H00O 0.91(3) . ?
C00P C00X 1.380(3) . ?
C00P H00P 0.93(2) . ?
C00Q C00W 1.383(3) . ?
C00Q H00Q 0.93(2) . ?
C00R C00V 1.379(3) . ?
C00R H00R 0.93(3) . ?
C00S H00S 0.90(4) . ?
C00T H00T 0.92(3) . ?
C00U C00V 1.402(3) . ?
C00U H00U 0.95(3) . ?
C00V H00V 0.92(3) . ?
C00W C00X 1.387(3) . ?
C00W H00W 0.94(3) . ?
C00X H00X 1.04(3) . ?

loop_
_smtbx_masks_void_nr
_smtbx_masks_void_average_x
_smtbx_masks_void_average_y
_smtbx_masks_void_average_z
_smtbx_masks_void_volume
_smtbx_masks_void_count_electrons
_smtbx_masks_void_content
1 0.200 0.000 0.500 202.3 46.4 ?
